data_7132404
loop_
_publ_author_name
'Gharpure, Santosh J.'
'Kumari, Sanyog'

_publ_section_title
;
 Cascade radical cyclization on 3-propargyl-2-alkenyl indole gives
 stereoselective access to cyclohepta[<i>b</i>]indole over carbazole.
;
_journal_issue 5
_journal_name_full 'Chemical communications (Cambridge, England)'
_journal_page_first 538
_journal_page_last 541
_journal_paper_doi 10.1039/d3cc05237k
_journal_volume 60
_journal_year 2024
_chemical_formula_moiety 'C41 H35 N O4 S2'
_chemical_formula_sum 'C41 H35 N O4 S2'
_chemical_formula_weight 669.82
_space_group_crystal_system monoclinic
_space_group_IT_number 14
_space_group_name_Hall '-P 2ybc'
_space_group_name_H-M_alt 'P 1 21/c 1'
_atom_sites_solution_hydrogens geom
_audit_creation_date 2023-09-22
_audit_creation_method
;
Olex2 1.3-ac4
(compiled 2019.04.23 svn.r3594 for Rigaku Oxford Diffraction, GUI svn.r5739)
;
_audit_update_record
;
2023-09-22 deposited with the CCDC.	2023-11-26 downloaded from the CCDC.
;
_cell_angle_alpha 90
_cell_angle_beta 113.210(10)
_cell_angle_gamma 90
_cell_formula_units_Z 4
_cell_length_a 19.4285(18)
_cell_length_b 11.6342(8)
_cell_length_c 16.4121(14)
_cell_measurement_reflns_used 3722
_cell_measurement_temperature 150
_cell_measurement_theta_max 27.3900
_cell_measurement_theta_min 2.2090
_cell_volume 3409.5(6)
_computing_cell_refinement 'CrysAlisPro 1.171.39.46 (Rigaku OD, 2018)'
_computing_data_collection 'CrysAlisPro 1.171.39.46 (Rigaku OD, 2018)'
_computing_data_reduction 'CrysAlisPro 1.171.39.46 (Rigaku OD, 2018)'
_computing_molecular_graphics 'Olex2 (Dolomanov et al., 2009)'
_computing_publication_material 'Olex2 (Dolomanov et al., 2009)'
_computing_structure_refinement 'ShelXL (Sheldrick, 2015)'
_computing_structure_solution 'ShelXT (Sheldrick, 2015)'
_diffrn_ambient_temperature 150
_diffrn_detector 'CCD plate'
_diffrn_measured_fraction_theta_full 0.999
_diffrn_measured_fraction_theta_max 0.999
_diffrn_measurement_details
;
List of Runs (angles in degrees, time in seconds):

  # Type    Start    End  Width  t~exp~   \w     \q     \k     \f   Frames
#--------------------------------------------------------------------------
  1  \w   -110.00  70.00   0.50    8.00    --  -20.00   0.00-108.00  360
;
_diffrn_measurement_device 'abstract diffractometer'
_diffrn_measurement_device_type 'dtrek-CrysAlisPro-abstract goniometer imported rigaku-d*trek images'
_diffrn_measurement_method '\w scans'
_diffrn_orient_matrix_type 'CrysAlisPro convention (1999,Acta A55,543-557)'
_diffrn_orient_matrix_UB_11 0.0063680000
_diffrn_orient_matrix_UB_12 -0.0389465000
_diffrn_orient_matrix_UB_13 -0.0295477000
_diffrn_orient_matrix_UB_21 0.0371469000
_diffrn_orient_matrix_UB_22 0.0208556000
_diffrn_orient_matrix_UB_23 0.0133665000
_diffrn_orient_matrix_UB_31 0.0125524000
_diffrn_orient_matrix_UB_32 -0.0420096000
_diffrn_orient_matrix_UB_33 0.0340475000
_diffrn_radiation_monochromator graphite
_diffrn_radiation_probe x-ray
_diffrn_radiation_type 'Mo K\a'
_diffrn_radiation_wavelength 0.71073
_diffrn_reflns_av_R_equivalents 0.0729
_diffrn_reflns_av_unetI/netI 0.1234
_diffrn_reflns_Laue_measured_fraction_full 0.999
_diffrn_reflns_Laue_measured_fraction_max 0.999
_diffrn_reflns_limit_h_max 22
_diffrn_reflns_limit_h_min -23
_diffrn_reflns_limit_k_max 13
_diffrn_reflns_limit_k_min -9
_diffrn_reflns_limit_l_max 19
_diffrn_reflns_limit_l_min -13
_diffrn_reflns_number 11500
_diffrn_reflns_point_group_measured_fraction_full 0.999
_diffrn_reflns_point_group_measured_fraction_max 0.999
_diffrn_reflns_theta_full 24.999
_diffrn_reflns_theta_max 24.999
_diffrn_reflns_theta_min 2.089
_diffrn_source 'fine-focus sealed X-ray tube'
_diffrn_source_type 'Enhance (Mo) X-ray Source'
_exptl_absorpt_coefficient_mu 0.200
_exptl_absorpt_correction_T_max 1.00000
_exptl_absorpt_correction_T_min 0.61084
_exptl_absorpt_correction_type multi-scan
_exptl_absorpt_process_details
;
CrysAlisPro 1.171.39.46 (Rigaku Oxford Diffraction, 2018)
Empirical absorption correction using spherical harmonics,
 implemented in SCALE3 ABSPACK scaling algorithm.
;
_exptl_crystal_colour colourless
_exptl_crystal_colour_primary colourless
_exptl_crystal_density_diffrn 1.305
_exptl_crystal_description block
_exptl_crystal_F_000 1408
_exptl_crystal_size_max 0.26
_exptl_crystal_size_mid 0.15
_exptl_crystal_size_min 0.085
_refine_diff_density_max 0.388
_refine_diff_density_min -0.437
_refine_diff_density_rms 0.083
_refine_ls_extinction_method none
_refine_ls_goodness_of_fit_ref 0.968
_refine_ls_hydrogen_treatment constr
_refine_ls_matrix_type full
_refine_ls_number_parameters 435
_refine_ls_number_reflns 5992
_refine_ls_number_restraints 0
_refine_ls_restrained_S_all 0.968
_refine_ls_R_factor_all 0.1321
_refine_ls_R_factor_gt 0.0748
_refine_ls_shift/su_max 0.000
_refine_ls_shift/su_mean 0.000
_refine_ls_structure_factor_coef Fsqd
_refine_ls_weighting_details 'w=1/[\s^2^(Fo^2^)+(0.1357P)^2^] where P=(Fo^2^+2Fc^2^)/3'
_refine_ls_weighting_scheme calc
_refine_ls_wR_factor_gt 0.1893
_refine_ls_wR_factor_ref 0.2547
_reflns_Friedel_coverage 0.000
_reflns_number_gt 3394
_reflns_number_total 5992
_reflns_threshold_expression 'I > 2\s(I)'
_cod_data_source_file d3cc05237k2.cif
_cod_data_source_block sjg-negi-4-332_mo
_cod_depositor_comments 'Adding full bibliography for 7132403--7132408.cif.'
_cod_original_cell_volume 3409.5(5)
_cod_database_code 7132404
_shelx_shelxl_version_number 2018/3
_shelx_space_group_comment
;
The symmetry employed for this shelxl refinement is uniquely defined
by the following loop, which should always be used as a source of
symmetry information in preference to the above space-group names.
They are only intended as comments.
;
_shelx_estimated_absorpt_t_max 0.983
_shelx_estimated_absorpt_t_min 0.950
_reflns_odcompleteness_completeness 87.83
_reflns_odcompleteness_iscentric 1
_reflns_odcompleteness_theta 31.06
_olex2_refinement_description
;
1. Fixed Uiso
 At 1.2 times of:
  All C(H) groups, All C(H,H) groups
 At 1.5 times of:
  All C(H,H,H) groups
2.a Ternary CH refined with riding coordinates:
 C00A(H00A), C00Q(H00Q)
2.b Secondary CH2 refined with riding coordinates:
 C00D(H00B,H00C), C00X(H00D,H00E)
2.c Aromatic/amide H refined with riding coordinates:
 C009(H009), C00G(H00G), C00J(H00J), C00K(H00K), C00L(H00L), C00M(H00M),
 C00N(H00N), C00R(H00R), C00T(H00T), C00U(H00U), C00V(H00V), C00W(H00W),
 C010(H010), C011(H011), C013(H013), C014(H014), C015(H015), C016(H016),
 C017(H017), C018(H018), C019(H019), C01A(H01D), C01C(H01H)
2.d Idealised Me refined as rotating group:
 C012(H01A,H01B,H01C), C01B(H01E,H01F,H01G)
;
_olex2_submission_special_instructions 'No special instructions were received'
_oxdiff_exptl_absorpt_empirical_details
;
Empirical correction (ABSPACK) includes:
- Absorption correction using spherical harmonics
- Frame scaling
;
_oxdiff_exptl_absorpt_empirical_full_max 1.654
_oxdiff_exptl_absorpt_empirical_full_min 0.691

loop_
_space_group_symop_operation_xyz
'x, y, z'
'-x, y+1/2, -z+1/2'
'-x, -y, -z'
'x, -y-1/2, z-1/2'

loop_
_atom_site_label
_atom_site_type_symbol
_atom_site_fract_x
_atom_site_fract_y
_atom_site_fract_z
_atom_site_U_iso_or_equiv
_atom_site_adp_type
_atom_site_occupancy
_atom_site_site_symmetry_order
_atom_site_calc_flag
_atom_site_refinement_flags_posn
_atom_site_refinement_flags_adp
_atom_site_refinement_flags_occupancy
_atom_site_disorder_assembly
_atom_site_disorder_group
S001 S 0.31365(7) 0.70338(10) 0.79916(8) 0.0460(4) Uani 1 1 d . . . . .
S002 S 0.13927(7) 0.18997(10) 0.69260(8) 0.0450(4) Uani 1 1 d . . . . .
O003 O 0.21452(16) 0.6048(2) 0.45014(18) 0.0393(7) Uani 1 1 d . . . . .
O004 O 0.12260(18) 0.4825(3) 0.44154(19) 0.0501(9) Uani 1 1 d . . . . .
O005 O 0.10344(19) 0.2000(3) 0.59814(19) 0.0526(9) Uani 1 1 d . . . . .
O006 O 0.1417(2) 0.0811(2) 0.7339(2) 0.0571(10) Uani 1 1 d . . . . .
N007 N 0.2283(2) 0.2310(3) 0.7209(2) 0.0422(9) Uani 1 1 d . . . . .
C008 C 0.1826(3) 0.5252(4) 0.4825(3) 0.0378(10) Uani 1 1 d . . . . .
C009 C 0.4516(2) 0.3803(4) 0.7187(3) 0.0403(11) Uani 1 1 d . . . . .
H009 H 0.440914 0.314840 0.746334 0.048 Uiso 1 1 calc R . . . .
C00A C 0.2325(2) 0.4926(3) 0.5769(3) 0.0341(10) Uani 1 1 d . . . . .
H00A H 0.283021 0.474098 0.577864 0.041 Uiso 1 1 calc R . . . .
C00B C 0.2484(2) 0.3380(4) 0.6900(3) 0.0388(10) Uani 1 1 d . . . . .
C00C C 0.1872(2) 0.6882(4) 0.6138(3) 0.0377(10) Uani 1 1 d . . . . .
C00D C 0.2018(3) 0.3834(4) 0.6003(3) 0.0414(11) Uani 1 1 d . . . . .
H00B H 0.150659 0.398731 0.597179 0.050 Uiso 1 1 calc R . . . .
H00C H 0.197831 0.323835 0.555656 0.050 Uiso 1 1 calc R . . . .
C00E C 0.3363(2) 0.3005(4) 0.8287(3) 0.0452(12) Uani 1 1 d . . . . .
C00F C 0.2424(2) 0.5923(3) 0.6416(3) 0.0342(10) Uani 1 1 d . . . . .
C00G C 0.0580(2) 0.3820(4) 0.6925(3) 0.0439(11) Uani 1 1 d . . . . .
H00G H 0.046871 0.387314 0.630867 0.053 Uiso 1 1 calc R . . . .
C00H C 0.3125(2) 0.3786(4) 0.7526(3) 0.0391(11) Uani 1 1 d . . . . .
C00I C 0.3239(2) 0.6251(4) 0.8959(3) 0.0428(11) Uani 1 1 d . . . . .
C00J C 0.0315(3) 0.4632(4) 0.7343(3) 0.0489(12) Uani 1 1 d . . . . .
H00J H 0.002319 0.525810 0.701318 0.059 Uiso 1 1 calc R . . . .
C00K C 0.4835(3) 0.5699(4) 0.6360(3) 0.0491(12) Uani 1 1 d . . . . .
H00K H 0.493663 0.634403 0.606959 0.059 Uiso 1 1 calc R . . . .
C00L C 0.0894(3) 0.3628(4) 0.8725(3) 0.0462(12) Uani 1 1 d . . . . .
H00L H 0.099985 0.356507 0.934016 0.055 Uiso 1 1 calc R . . . .
C00M C 0.0472(3) 0.4540(4) 0.8247(3) 0.0486(12) Uani 1 1 d . . . . .
H00M H 0.028968 0.510276 0.853153 0.058 Uiso 1 1 calc R . . . .
C00N C 0.4276(3) 0.5753(4) 0.6679(3) 0.0435(11) Uani 1 1 d . . . . .
H00N H 0.400269 0.644805 0.661299 0.052 Uiso 1 1 calc R . . . .
C00O C 0.4099(2) 0.4820(4) 0.7096(3) 0.0389(11) Uani 1 1 d . . . . .
C00P C 0.1012(2) 0.2925(4) 0.7428(3) 0.0374(10) Uani 1 1 d . . . . .
C00Q C 0.3532(2) 0.4894(4) 0.7522(3) 0.0397(11) Uani 1 1 d . . . . .
H00Q H 0.383931 0.505367 0.816231 0.048 Uiso 1 1 calc R . . . .
C00R C 0.5082(2) 0.3755(4) 0.6873(3) 0.0472(12) Uani 1 1 d . . . . .
H00R H 0.535983 0.306445 0.693835 0.057 Uiso 1 1 calc R . . . .
C00S C 0.2984(2) 0.5890(4) 0.7221(3) 0.0376(10) Uani 1 1 d . . . . .
C00T C 0.5249(3) 0.4696(4) 0.6466(3) 0.0495(12) Uani 1 1 d . . . . .
H00T H 0.564215 0.465461 0.626102 0.059 Uiso 1 1 calc R . . . .
C00U C 0.2815(3) 0.4817(4) 0.9708(3) 0.0498(12) Uani 1 1 d . . . . .
H00U H 0.245617 0.424985 0.968470 0.060 Uiso 1 1 calc R . . . .
C00V C 0.2718(3) 0.5440(4) 0.8951(3) 0.0453(12) Uani 1 1 d . . . . .
H00V H 0.228966 0.530663 0.842151 0.054 Uiso 1 1 calc R . . . .
C00W C 0.1161(2) 0.2812(4) 0.8322(3) 0.0417(11) Uani 1 1 d . . . . .
H00W H 0.144436 0.217905 0.865082 0.050 Uiso 1 1 calc R . . . .
C00X C 0.1691(3) 0.6473(4) 0.3602(3) 0.0465(12) Uani 1 1 d . . . . .
H00D H 0.135422 0.585398 0.325260 0.056 Uiso 1 1 calc R . . . .
H00E H 0.202423 0.669202 0.330143 0.056 Uiso 1 1 calc R . . . .
C00Y C 0.3428(3) 0.5006(5) 1.0503(3) 0.0562(14) Uani 1 1 d . . . . .
C00Z C 0.2836(3) 0.2097(4) 0.8080(3) 0.0481(12) Uani 1 1 d . . . . .
C010 C 0.1119(3) 0.6675(4) 0.5939(3) 0.0508(12) Uani 1 1 d . . . . .
H010 H 0.095609 0.591383 0.597331 0.061 Uiso 1 1 calc R . . . .
C011 C 0.2098(3) 0.8006(4) 0.6074(3) 0.0508(12) Uani 1 1 d . . . . .
H011 H 0.260766 0.817355 0.619504 0.061 Uiso 1 1 calc R . . . .
C012 C 0.1234(3) 0.7495(4) 0.3646(3) 0.0556(13) Uani 1 1 d . . . . .
H01A H 0.094729 0.778094 0.304496 0.083 Uiso 1 1 calc GR . . . .
H01B H 0.156744 0.810167 0.400053 0.083 Uiso 1 1 calc GR . . . .
H01C H 0.088846 0.726794 0.391999 0.083 Uiso 1 1 calc GR . . . .
C013 C 0.3848(3) 0.6456(4) 0.9753(3) 0.0529(13) Uani 1 1 d . . . . .
H013 H 0.420778 0.702187 0.977735 0.064 Uiso 1 1 calc R . . . .
C014 C 0.3967(3) 0.3050(5) 0.9096(3) 0.0573(15) Uani 1 1 d . . . . .
H014 H 0.432318 0.365522 0.923519 0.069 Uiso 1 1 calc R . . . .
C015 C 0.3931(3) 0.5837(5) 1.0512(3) 0.0624(15) Uani 1 1 d . . . . .
H015 H 0.434724 0.599373 1.104951 0.075 Uiso 1 1 calc R . . . .
C016 C 0.1557(4) 0.8889(4) 0.5827(4) 0.0689(17) Uani 1 1 d . . . . .
H016 H 0.170722 0.965784 0.579236 0.083 Uiso 1 1 calc R . . . .
C017 C 0.0605(3) 0.7555(5) 0.5692(4) 0.0654(15) Uani 1 1 d . . . . .
H017 H 0.009239 0.739374 0.555692 0.078 Uiso 1 1 calc R . . . .
C018 C 0.4031(3) 0.2173(6) 0.9696(4) 0.0733(18) Uani 1 1 d . . . . .
H018 H 0.442659 0.219131 1.026686 0.088 Uiso 1 1 calc R . . . .
C019 C 0.0823(4) 0.8656(5) 0.5638(4) 0.0742(18) Uani 1 1 d . . . . .
H019 H 0.046465 0.925940 0.546998 0.089 Uiso 1 1 calc R . . . .
C01A C 0.2902(3) 0.1213(5) 0.8671(4) 0.0676(16) Uani 1 1 d . . . . .
H01D H 0.254507 0.061010 0.853542 0.081 Uiso 1 1 calc R . . . .
C01B C 0.3546(4) 0.4295(5) 1.1324(4) 0.0796(18) Uani 1 1 d . . . . .
H01E H 0.323226 0.460001 1.161745 0.119 Uiso 1 1 calc GR . . . .
H01F H 0.407328 0.433144 1.173178 0.119 Uiso 1 1 calc GR . . . .
H01G H 0.340688 0.349399 1.115120 0.119 Uiso 1 1 calc GR . . . .
C01C C 0.3515(3) 0.1255(6) 0.9468(4) 0.0762(19) Uani 1 1 d . . . . .
H01H H 0.359273 0.064357 0.987768 0.091 Uiso 1 1 calc R . . . .

loop_
_atom_site_aniso_label
_atom_site_aniso_U_11
_atom_site_aniso_U_22
_atom_site_aniso_U_33
_atom_site_aniso_U_23
_atom_site_aniso_U_13
_atom_site_aniso_U_12
S001 0.0435(7) 0.0477(7) 0.0439(7) -0.0098(5) 0.0142(6) 0.0013(5)
S002 0.0536(8) 0.0372(7) 0.0460(7) 0.0010(5) 0.0215(6) -0.0045(5)
O003 0.0419(18) 0.0379(17) 0.0383(16) 0.0058(13) 0.0158(14) -0.0014(14)
O004 0.050(2) 0.053(2) 0.0392(17) 0.0035(15) 0.0085(16) -0.0087(16)
O005 0.068(2) 0.0462(19) 0.0382(17) -0.0028(14) 0.0146(16) -0.0089(17)
O006 0.077(3) 0.0355(17) 0.065(2) 0.0118(15) 0.036(2) -0.0014(16)
N007 0.042(2) 0.044(2) 0.044(2) 0.0119(18) 0.0202(18) 0.0009(18)
C008 0.042(3) 0.035(2) 0.034(2) 0.002(2) 0.013(2) 0.001(2)
C009 0.035(2) 0.054(3) 0.031(2) -0.007(2) 0.0125(19) 0.004(2)
C00A 0.032(2) 0.033(2) 0.036(2) 0.0051(19) 0.0118(18) 0.0028(18)
C00B 0.039(3) 0.046(3) 0.032(2) 0.004(2) 0.015(2) 0.006(2)
C00C 0.043(3) 0.039(2) 0.034(2) -0.0005(19) 0.019(2) 0.004(2)
C00D 0.047(3) 0.040(2) 0.035(2) 0.006(2) 0.014(2) 0.000(2)
C00E 0.036(3) 0.067(3) 0.043(3) 0.012(2) 0.027(2) 0.022(2)
C00F 0.028(2) 0.038(2) 0.042(2) 0.0024(19) 0.0192(19) 0.0032(18)
C00G 0.037(3) 0.050(3) 0.041(2) -0.004(2) 0.011(2) -0.005(2)
C00H 0.040(3) 0.047(3) 0.035(2) 0.004(2) 0.020(2) 0.016(2)
C00I 0.032(2) 0.049(3) 0.043(3) -0.011(2) 0.011(2) 0.002(2)
C00J 0.042(3) 0.046(3) 0.052(3) 0.008(2) 0.012(2) -0.005(2)
C00K 0.039(3) 0.063(3) 0.046(3) 0.004(2) 0.018(2) -0.006(2)
C00L 0.041(3) 0.057(3) 0.045(3) -0.001(2) 0.022(2) -0.006(2)
C00M 0.039(3) 0.055(3) 0.056(3) -0.009(2) 0.023(2) -0.003(2)
C00N 0.040(3) 0.043(3) 0.046(3) -0.010(2) 0.016(2) -0.005(2)
C00O 0.032(2) 0.050(3) 0.035(2) -0.007(2) 0.0128(19) 0.000(2)
C00P 0.026(2) 0.046(3) 0.037(2) 0.005(2) 0.0086(18) -0.0055(19)
C00Q 0.030(2) 0.052(3) 0.035(2) -0.003(2) 0.0103(19) 0.005(2)
C00R 0.033(3) 0.062(3) 0.043(3) -0.018(2) 0.010(2) 0.001(2)
C00S 0.034(2) 0.041(2) 0.038(2) -0.003(2) 0.014(2) 0.0026(19)
C00T 0.032(3) 0.074(3) 0.043(3) -0.009(3) 0.016(2) -0.009(3)
C00U 0.042(3) 0.064(3) 0.046(3) -0.017(3) 0.020(2) -0.010(2)
C00V 0.035(3) 0.059(3) 0.039(3) -0.012(2) 0.011(2) 0.002(2)
C00W 0.037(2) 0.048(3) 0.042(3) -0.001(2) 0.017(2) -0.009(2)
C00X 0.056(3) 0.045(3) 0.041(3) 0.013(2) 0.022(2) 0.000(2)
C00Y 0.060(3) 0.074(4) 0.038(3) -0.007(3) 0.022(2) -0.001(3)
C00Z 0.041(3) 0.058(3) 0.053(3) 0.024(2) 0.026(2) 0.018(2)
C010 0.044(3) 0.052(3) 0.059(3) 0.000(2) 0.023(2) 0.009(2)
C011 0.056(3) 0.044(3) 0.055(3) -0.005(2) 0.025(3) 0.002(2)
C012 0.064(3) 0.036(3) 0.061(3) 0.007(2) 0.019(3) -0.001(2)
C013 0.041(3) 0.061(3) 0.055(3) -0.013(3) 0.017(2) -0.016(2)
C014 0.036(3) 0.097(4) 0.036(3) 0.020(3) 0.010(2) 0.024(3)
C015 0.051(3) 0.087(4) 0.041(3) -0.007(3) 0.010(2) -0.017(3)
C016 0.108(5) 0.042(3) 0.063(4) 0.003(3) 0.040(4) 0.027(3)
C017 0.045(3) 0.076(4) 0.070(4) 0.009(3) 0.017(3) 0.027(3)
C018 0.049(3) 0.122(5) 0.052(3) 0.036(4) 0.023(3) 0.033(4)
C019 0.075(4) 0.076(4) 0.074(4) 0.011(3) 0.033(3) 0.044(4)
C01A 0.049(3) 0.084(4) 0.073(4) 0.043(3) 0.028(3) 0.021(3)
C01B 0.083(4) 0.104(5) 0.049(3) -0.001(3) 0.023(3) -0.005(4)
C01C 0.062(4) 0.102(5) 0.075(4) 0.049(4) 0.038(3) 0.033(4)

loop_
_atom_type_symbol
_atom_type_description
_atom_type_scat_dispersion_real
_atom_type_scat_dispersion_imag
_atom_type_scat_source
C C 0.0033 0.0016 'International Tables Vol C Tables 4.2.6.8 and 6.1.1.4'
H H 0.0000 0.0000 'International Tables Vol C Tables 4.2.6.8 and 6.1.1.4'
N N 0.0061 0.0033 'International Tables Vol C Tables 4.2.6.8 and 6.1.1.4'
O O 0.0106 0.0060 'International Tables Vol C Tables 4.2.6.8 and 6.1.1.4'
S S 0.1246 0.1234 'International Tables Vol C Tables 4.2.6.8 and 6.1.1.4'

loop_
_geom_angle_atom_site_label_1
_geom_angle_atom_site_label_2
_geom_angle_atom_site_label_3
_geom_angle
_geom_angle_site_symmetry_1
_geom_angle_site_symmetry_3
_geom_angle_publ_flag
C00I S001 C00S 100.4(2) . . ?
O005 S002 O006 119.79(19) . . ?
O005 S002 N007 106.59(19) . . ?
O005 S002 C00P 109.59(19) . . ?
O006 S002 N007 106.5(2) . . ?
O006 S002 C00P 108.6(2) . . ?
N007 S002 C00P 104.73(19) . . ?
C008 O003 C00X 116.2(3) . . ?
C00B N007 S002 122.5(3) . . ?
C00Z N007 S002 121.0(3) . . ?
C00Z N007 C00B 107.3(3) . . ?
O003 C008 C00A 111.7(4) . . ?
O004 C008 O003 124.4(4) . . ?
O004 C008 C00A 123.9(4) . . ?
C00O C009 H009 120.0 . . ?
C00R C009 H009 120.0 . . ?
C00R C009 C00O 120.1(4) . . ?
C008 C00A H00A 107.3 . . ?
C008 C00A C00F 111.9(3) . . ?
C00D C00A C008 108.2(3) . . ?
C00D C00A H00A 107.3 . . ?
C00D C00A C00F 114.4(3) . . ?
C00F C00A H00A 107.3 . . ?
N007 C00B C00D 120.4(4) . . ?
C00H C00B N007 109.1(4) . . ?
C00H C00B C00D 130.4(4) . . ?
C010 C00C C00F 120.5(4) . . ?
C010 C00C C011 118.5(4) . . ?
C011 C00C C00F 121.0(4) . . ?
C00A C00D H00B 108.8 . . ?
C00A C00D H00C 108.8 . . ?
C00B C00D C00A 113.7(4) . . ?
C00B C00D H00B 108.8 . . ?
C00B C00D H00C 108.8 . . ?
H00B C00D H00C 107.7 . . ?
C00Z C00E C00H 107.6(4) . . ?
C014 C00E C00H 131.2(5) . . ?
C014 C00E C00Z 121.2(4) . . ?
C00C C00F C00A 118.5(3) . . ?
C00S C00F C00A 119.5(3) . . ?
C00S C00F C00C 122.0(4) . . ?
C00J C00G H00G 120.8 . . ?
C00J C00G C00P 118.4(4) . . ?
C00P C00G H00G 120.8 . . ?
C00B C00H C00E 108.7(4) . . ?
C00B C00H C00Q 128.4(4) . . ?
C00E C00H C00Q 122.8(4) . . ?
C00V C00I S001 121.3(3) . . ?
C00V C00I C013 118.4(4) . . ?
C013 C00I S001 120.3(4) . . ?
C00G C00J H00J 119.8 . . ?
C00G C00J C00M 120.5(4) . . ?
C00M C00J H00J 119.8 . . ?
C00N C00K H00K 120.2 . . ?
C00T C00K H00K 120.2 . . ?
C00T C00K C00N 119.5(4) . . ?
C00M C00L H00L 119.7 . . ?
C00W C00L H00L 119.7 . . ?
C00W C00L C00M 120.7(4) . . ?
C00J C00M H00M 120.1 . . ?
C00L C00M C00J 119.7(5) . . ?
C00L C00M H00M 120.1 . . ?
C00K C00N H00N 118.9 . . ?
C00K C00N C00O 122.2(4) . . ?
C00O C00N H00N 118.9 . . ?
C009 C00O C00Q 119.2(4) . . ?
C00N C00O C009 117.6(4) . . ?
C00N C00O C00Q 122.9(4) . . ?
C00G C00P S002 119.7(3) . . ?
C00W C00P S002 118.6(3) . . ?
C00W C00P C00G 121.7(4) . . ?
C00H C00Q C00O 115.3(4) . . ?
C00H C00Q H00Q 104.6 . . ?
C00H C00Q C00S 110.6(3) . . ?
C00O C00Q H00Q 104.6 . . ?
C00S C00Q C00O 115.8(4) . . ?
C00S C00Q H00Q 104.6 . . ?
C009 C00R H00R 119.4 . . ?
C00T C00R C009 121.2(4) . . ?
C00T C00R H00R 119.4 . . ?
C00F C00S S001 121.5(3) . . ?
C00F C00S C00Q 122.3(4) . . ?
C00Q C00S S001 116.2(3) . . ?
C00K C00T C00R 119.4(4) . . ?
C00K C00T H00T 120.3 . . ?
C00R C00T H00T 120.3 . . ?
C00V C00U H00U 119.3 . . ?
C00V C00U C00Y 121.4(5) . . ?
C00Y C00U H00U 119.3 . . ?
C00I C00V C00U 120.6(4) . . ?
C00I C00V H00V 119.7 . . ?
C00U C00V H00V 119.7 . . ?
C00L C00W C00P 119.0(4) . . ?
C00L C00W H00W 120.5 . . ?
C00P C00W H00W 120.5 . . ?
O003 C00X H00D 109.6 . . ?
O003 C00X H00E 109.6 . . ?
O003 C00X C012 110.5(4) . . ?
H00D C00X H00E 108.1 . . ?
C012 C00X H00D 109.6 . . ?
C012 C00X H00E 109.6 . . ?
C00U C00Y C01B 121.2(5) . . ?
C015 C00Y C00U 117.7(5) . . ?
C015 C00Y C01B 121.1(5) . . ?
C00E C00Z N007 107.3(4) . . ?
C01A C00Z N007 130.9(5) . . ?
C01A C00Z C00E 121.7(5) . . ?
C00C C010 H010 119.5 . . ?
C017 C010 C00C 121.1(5) . . ?
C017 C010 H010 119.5 . . ?
C00C C011 H011 120.6 . . ?
C00C C011 C016 118.9(5) . . ?
C016 C011 H011 120.6 . . ?
C00X C012 H01A 109.5 . . ?
C00X C012 H01B 109.5 . . ?
C00X C012 H01C 109.5 . . ?
H01A C012 H01B 109.5 . . ?
H01A C012 H01C 109.5 . . ?
H01B C012 H01C 109.5 . . ?
C00I C013 H013 119.8 . . ?
C015 C013 C00I 120.4(5) . . ?
C015 C013 H013 119.8 . . ?
C00E C014 H014 121.4 . . ?
C00E C014 C018 117.2(5) . . ?
C018 C014 H014 121.4 . . ?
C00Y C015 C013 121.6(5) . . ?
C00Y C015 H015 119.2 . . ?
C013 C015 H015 119.2 . . ?
C011 C016 H016 119.5 . . ?
C019 C016 C011 121.1(5) . . ?
C019 C016 H016 119.5 . . ?
C010 C017 H017 119.6 . . ?
C019 C017 C010 120.7(5) . . ?
C019 C017 H017 119.6 . . ?
C014 C018 H018 119.6 . . ?
C014 C018 C01C 120.8(5) . . ?
C01C C018 H018 119.6 . . ?
C016 C019 C017 119.7(5) . . ?
C016 C019 H019 120.1 . . ?
C017 C019 H019 120.1 . . ?
C00Z C01A H01D 121.8 . . ?
C01C C01A C00Z 116.5(6) . . ?
C01C C01A H01D 121.8 . . ?
C00Y C01B H01E 109.5 . . ?
C00Y C01B H01F 109.5 . . ?
C00Y C01B H01G 109.5 . . ?
H01E C01B H01F 109.5 . . ?
H01E C01B H01G 109.5 . . ?
H01F C01B H01G 109.5 . . ?
C018 C01C H01H 118.8 . . ?
C01A C01C C018 122.4(5) . . ?
C01A C01C H01H 118.8 . . ?

loop_
_geom_bond_atom_site_label_1
_geom_bond_atom_site_label_2
_geom_bond_distance
_geom_bond_site_symmetry_2
_geom_bond_publ_flag
S001 C00I 1.772(5) . ?
S001 C00S 1.778(4) . ?
S002 O005 1.432(3) . ?
S002 O006 1.428(3) . ?
S002 N007 1.674(4) . ?
S002 C00P 1.769(4) . ?
O003 C008 1.336(5) . ?
O003 C00X 1.474(5) . ?
O004 C008 1.200(5) . ?
N007 C00B 1.455(5) . ?
N007 C00Z 1.430(6) . ?
C008 C00A 1.517(5) . ?
C009 H009 0.9500 . ?
C009 C00O 1.408(6) . ?
C009 C00R 1.387(6) . ?
C00A H00A 1.0000 . ?
C00A C00D 1.515(6) . ?
C00A C00F 1.532(6) . ?
C00B C00D 1.488(6) . ?
C00B C00H 1.349(6) . ?
C00C C00F 1.489(5) . ?
C00C C010 1.389(6) . ?
C00C C011 1.397(6) . ?
C00D H00B 0.9900 . ?
C00D H00C 0.9900 . ?
C00E C00H 1.465(6) . ?
C00E C00Z 1.417(7) . ?
C00E C014 1.383(6) . ?
C00F C00S 1.342(6) . ?
C00G H00G 0.9500 . ?
C00G C00J 1.381(6) . ?
C00G C00P 1.387(6) . ?
C00H C00Q 1.514(6) . ?
C00I C00V 1.380(6) . ?
C00I C013 1.392(6) . ?
C00J H00J 0.9500 . ?
C00J C00M 1.395(7) . ?
C00K H00K 0.9500 . ?
C00K C00N 1.382(6) . ?
C00K C00T 1.388(7) . ?
C00L H00L 0.9500 . ?
C00L C00M 1.381(6) . ?
C00L C00W 1.371(6) . ?
C00M H00M 0.9500 . ?
C00N H00N 0.9500 . ?
C00N C00O 1.396(6) . ?
C00O C00Q 1.523(6) . ?
C00P C00W 1.385(6) . ?
C00Q H00Q 1.0000 . ?
C00Q C00S 1.518(6) . ?
C00R H00R 0.9500 . ?
C00R C00T 1.386(7) . ?
C00T H00T 0.9500 . ?
C00U H00U 0.9500 . ?
C00U C00V 1.385(7) . ?
C00U C00Y 1.394(6) . ?
C00V H00V 0.9500 . ?
C00W H00W 0.9500 . ?
C00X H00D 0.9900 . ?
C00X H00E 0.9900 . ?
C00X C012 1.503(6) . ?
C00Y C015 1.371(7) . ?
C00Y C01B 1.520(7) . ?
C00Z C01A 1.384(6) . ?
C010 H010 0.9500 . ?
C010 C017 1.374(6) . ?
C011 H011 0.9500 . ?
C011 C016 1.409(7) . ?
C012 H01A 0.9800 . ?
C012 H01B 0.9800 . ?
C012 H01C 0.9800 . ?
C013 H013 0.9500 . ?
C013 C015 1.392(7) . ?
C014 H014 0.9500 . ?
C014 C018 1.389(7) . ?
C015 H015 0.9500 . ?
C016 H016 0.9500 . ?
C016 C019 1.362(8) . ?
C017 H017 0.9500 . ?
C017 C019 1.363(8) . ?
C018 H018 0.9500 . ?
C018 C01C 1.409(8) . ?
C019 H019 0.9500 . ?
C01A H01D 0.9500 . ?
C01A C01C 1.379(8) . ?
C01B H01E 0.9800 . ?
C01B H01F 0.9800 . ?
C01B H01G 0.9800 . ?
C01C H01H 0.9500 . ?
